data_1100528
loop_
_publ_author_name
'Baskaran, Subramanian'
'Aurich, Hans G\"unter'
'Biesemeier, Frank'
'Harms, Klaus'

_publ_section_title
;
 Effect of the substitution pattern on the oxidation of the isoxazolidine
 moiety in bi- and tricyclic compounds
;
_journal_coden_ASTM TETRAB
_journal_issue 40
_journal_name_full Tetrahedron
_journal_page_first 12249
_journal_page_last 12264
_journal_paper_doi 10.1016/s0040-4020(98)00765-0
_journal_volume 54
_journal_year 1998
_chemical_formula_sum 'C16 H23 N O4'
_space_group_IT_number 15
_symmetry_cell_setting monoclinic
_symmetry_space_group_name_Hall '-C 2yc'
_symmetry_space_group_name_H-M 'C 1 2/c 1'
_cell_angle_alpha 90
_cell_angle_beta 110.41(1)
_cell_angle_gamma 90
_cell_formula_units_Z 8
_cell_length_a 33.574(3)
_cell_length_b 5.649(1)
_cell_length_c 17.127(1)
_cod_original_sg_symbol_H-M 'C 2/c'
_cod_original_formula_sum 'C16 H23 N1 O4'
_cod_database_code 1100528

loop_
_symmetry_equiv_pos_site_id
_symmetry_equiv_pos_as_xyz
1 x,y,z
2 -x,y,1/2-z
3 1/2+x,1/2+y,z
4 1/2-x,1/2+y,1/2-z
5 -x,-y,-z
6 x,-y,-1/2+z
7 -1/2-x,-1/2-y,-z
8 -1/2+x,-1/2-y,-1/2+z

loop_
_atom_site_label
_atom_site_type_symbol
_atom_site_fract_x
_atom_site_fract_y
_atom_site_fract_z
O1 O 0.93617(8) 0.9849(4) 0.72140(12)
C1 C 0.89902(9) 0.8413(4) 0.69706(15)
C2 C 0.90151(8) 0.6901(4) 0.77345(15)
C3 C 0.94524(9) 0.7490(5) 0.83770(16)
C4 C 0.95472(11) 0.9912(6) 0.80966(18)
C5 C 0.89562(8) 0.7024(4) 0.61785(15)
C6 C 0.89480(14) 0.8811(5) 0.55038(17)
O2 O 0.88905(10) 0.7609(4) 0.47339(14)
C7 C 0.93339(14) 0.5366(7) 0.6330(2)
C8 C 0.85444(14) 0.5613(8) 0.5902(2)
N1 N 0.86653(7) 0.7519(3) 0.80422(13)
C9 C 0.84132(9) 0.5877(5) 0.81287(16)
C10 C 0.80565(8) 0.6162(5) 0.84110(14)
C11 C 0.79774(10) 0.8171(5) 0.88122(17)
C12 C 0.76225(11) 0.8248(6) 0.90451(19)
C13 C 0.73401(11) 0.6385(7) 0.88766(19)
C14 C 0.74117(10) 0.4400(6) 0.84772(19)
C15 C 0.77687(9) 0.4283(5) 0.82537(17)
O3 O 0.86371(6) 0.9760(3) 0.82072(13)
C16 C 0.94889(11) 0.7306(6) 0.92811(18)
O4 O 0.9525(3) 0.4777(14) 0.9474(5)
O5? O 0.98792(11) 0.7662(11) 0.9840(2)
H1 H 0.8716(10) 0.942(5) 0.6833(18)
H2 H 0.8987(7) 0.519(4) 0.7606(14)
H3 H 0.9655(9) 0.637(5) 0.8302(17)
H4 H 0.9845(10) 1.026(5) 0.8234(18)
H5 H 0.9428(10) 1.113(6) 0.833(2)
H6 H 0.9204(10) 0.978(5) 0.5680(19)
H7 H 0.8699(9) 0.997(5) 0.5416(17)
H8 H 0.88490 0.87650 0.41910
H9 H 0.9447(7) 0.431(4) 0.6879(16)
H10 H 0.9324(10) 0.440(6) 0.578(2)
H11 H 0.9569(18) 0.601(10) 0.654(3)
H12 H 0.8254(10) 0.665(6) 0.5732(19)
H13 H 0.8500(11) 0.499(6) 0.539(2)
H14 H 0.8543(10) 0.448(6) 0.632(2)
H15 H 0.8471(8) 0.438(5) 0.7966(16)
H16 H 0.8177(9) 0.943(5) 0.8916(18)
H17 H 0.7581(12) 0.966(7) 0.934(2)
H18 H 0.7073(12) 0.634(6) 0.905(2)
H19 H 0.7221(11) 0.295(6) 0.835(2)
H20 H 0.7823(8) 0.296(5) 0.8003(16)
H21 H 0.97380 0.81490 0.96360
H22? H 0.92390 0.79650 0.93610
H23 H 0.92970 0.84510 0.93830
H24? H 0.93940 0.57440 0.93730
H25? H 0.93020 0.42950 0.95080
H26? H 0.99920 0.87680 0.96880

loop_
_atom_type_symbol
_atom_type_radius_bond
C 0.68
H 0.23
N 0.68
O 0.68
